data_4323936
loop_
_publ_author_name
'Isak Vernik'
'Dennis V. Stynes'

_publ_contact_author
;
 Dennis V. Stynes
 York University
 North York
 Ontario
 Canada
 M3J 1P3
;
_publ_section_title
;
 Stereochemistry of Boron-Functionalized (Dioximato)iron(II) Complexes.
 Control of Nonbonded Interactions on Soft Conformational Surfaces
;
_journal_name_full 'Inorganic Chemistry'
_journal_page_first 6210
_journal_page_last 6220
_journal_paper_doi 10.1021/ic9602761
_journal_volume 35
_journal_year 1996
_chemical_formula_sum 'C44 H58 B2 Cl4 Fe N6 O4'
_chemical_formula_weight 954.23
_chemical_name_common '[Fe((DMG)BPh2)2(PIP)2].2CH2Cl2'
_chemical_name_systematic
; 
 bis(piperidine)bis(dimethylglyoximato(diphenylborato))iron(II) 
;
_space_group_IT_number 2
_symmetry_cell_setting triclinic
_symmetry_space_group_name_Hall '-P 1'
_symmetry_space_group_name_H-M 'P -1'
_atom_sites_solution_hydrogens geom
_atom_sites_solution_primary direct
_atom_sites_solution_secondary difmap
_audit_creation_method SHELXL
_cell_angle_alpha 88.76(10)
_cell_angle_beta 70.31(6)
_cell_angle_gamma 89.66(9)
_cell_formula_units_Z 1
_cell_length_a 10.318(6)
_cell_length_b 10.674(12)
_cell_length_c 11.570(11)
_cell_measurement_reflns_used 43
_cell_measurement_temperature 293(2)
_cell_measurement_theta_max 12.536
_cell_measurement_theta_min 4.950
_cell_volume 1199(2)
_computing_structure_refinement 'SHELXL-93 (Sheldrick, 1993)'
_computing_structure_solution 'SHELXS-86 (Sheldrick, 1990)'
_diffrn_ambient_temperature 293(2)
_diffrn_radiation_monochromator graphite
_diffrn_radiation_source 'fine-focus sealed tube'
_diffrn_radiation_type MoK\a
_diffrn_radiation_wavelength 0.71073
_diffrn_reflns_av_R_equivalents 0.1233
_diffrn_reflns_av_sigmaI/netI 0.1966
_diffrn_reflns_limit_h_max 9
_diffrn_reflns_limit_h_min -1
_diffrn_reflns_limit_k_max 10
_diffrn_reflns_limit_k_min -10
_diffrn_reflns_limit_l_max 11
_diffrn_reflns_limit_l_min -10
_diffrn_reflns_number 2713
_diffrn_reflns_theta_max 20.00
_diffrn_reflns_theta_min 1.87
_exptl_absorpt_coefficient_mu 0.584
_exptl_absorpt_correction_T_max 0.6066
_exptl_absorpt_correction_T_min 0.9565
_exptl_absorpt_correction_type 'Semi-empirical (SHELXA)'
_exptl_crystal_colour red
_exptl_crystal_density_diffrn 1.321
_exptl_crystal_description 'square plates'
_exptl_crystal_F_000 500
_exptl_crystal_size_max 0.4
_exptl_crystal_size_mid 0.3
_exptl_crystal_size_min 0.1
_refine_diff_density_max 1.036
_refine_diff_density_min -0.794
_refine_diff_density_rms 0.165
_refine_ls_extinction_method none
_refine_ls_goodness_of_fit_all 0.995
_refine_ls_goodness_of_fit_obs 1.235
_refine_ls_matrix_type full
_refine_ls_number_parameters 103
_refine_ls_number_reflns 2230
_refine_ls_number_restraints 0
_refine_ls_restrained_S_all 1.265
_refine_ls_restrained_S_obs 1.235
_refine_ls_R_factor_all 0.2134
_refine_ls_R_factor_obs 0.1265
_refine_ls_shift/esd_max 0.012
_refine_ls_shift/esd_mean 0.002
_refine_ls_structure_factor_coef Fsqd
_refine_ls_weighting_details 'w=1/[\s^2^(Fo^2^)+(0.2197P)^2^+0.0000P] where P=(Fo^2^+2Fc^2^)/3'
_refine_ls_weighting_scheme calc
_refine_ls_wR_factor_all 0.4461
_refine_ls_wR_factor_obs 0.3089
_reflns_number_observed 1068
_reflns_number_total 2231
_reflns_observed_criterion >4sigma(I)
_cod_data_source_file ic9602761_11.cif
_cod_data_source_block 18
_cod_depositor_comments
;
The following automatic conversions were performed:

'_refine_ls_weighting_scheme' value 'calc
w=1/[\s^2^(Fo^2^)+(0.2197P)^2^+0.0000P] where P=(Fo^2^+2Fc^2^)/3' was
changed to 'calc'. New tag '_refine_ls_weighting_details' was
created. The value of the new tag was set to
'w=1/[\s^2^(Fo^2^)+(0.2197P)^2^+0.0000P] where P=(Fo^2^+2Fc^2^)/3'.

Automatic conversion script
Id: cif_fix_values 3143 2015-03-26 13:38:13Z robertas 
;
_cod_original_cell_volume 1199.5(19)
_cod_database_code 4323936

loop_
_symmetry_equiv_pos_as_xyz
'x, y, z'
'-x, -y, -z'

loop_
_atom_site_aniso_label
_atom_site_aniso_U_11
_atom_site_aniso_U_22
_atom_site_aniso_U_33
_atom_site_aniso_U_23
_atom_site_aniso_U_13
_atom_site_aniso_U_12
Fe 0.041(2) 0.064(3) 0.031(2) -0.005(2) -0.015(2) -0.020(2)

loop_
_atom_site_label
_atom_site_type_symbol
_atom_site_fract_x
_atom_site_fract_y
_atom_site_fract_z
_atom_site_U_iso_or_equiv
_atom_site_thermal_displace_type
_atom_site_occupancy
_atom_site_calc_flag
_atom_site_refinement_flags
_atom_site_disorder_group
Fe Fe 0.0000 0.0000 0.0000 0.0446(12) Uani 1 d S .
N1 N 0.0009(13) 0.1717(11) 0.0297(10) 0.047(3) Uiso 1 d . .
N4 N 0.1717(11) -0.0405(11) 0.0196(9) 0.033(3) Uiso 1 d . .
C1 C -0.1082(15) 0.2408(14) 0.0264(13) 0.042(4) Uiso 1 d . .
C4 C 0.2036(16) -0.1586(15) 0.0144(13) 0.048(4) Uiso 1 d . .
C5 C -0.1399(17) 0.3646(15) 0.0690(14) 0.064(5) Uiso 1 d . .
H5A H -0.0693(17) 0.4033(15) 0.0928(14) 0.080 Uiso 1 d R .
H5B H -0.1525(17) 0.4115(15) 0.0018(14) 0.080 Uiso 1 d R .
H5C H -0.2246(17) 0.3633(15) 0.1373(14) 0.080 Uiso 1 d R .
C8 C 0.3250(17) -0.2094(16) 0.0415(15) 0.062(5) Uiso 1 d . .
H8A H 0.3743(17) -0.1442(16) 0.0648(15) 0.080 Uiso 1 d R .
H8B H 0.2932(17) -0.2702(16) 0.1074(15) 0.080 Uiso 1 d R .
H8C H 0.3849(17) -0.2494(16) -0.0304(15) 0.080 Uiso 1 d R .
O1 O 0.0874(9) 0.2282(9) 0.0806(8) 0.041(3) Uiso 1 d . .
O4 O 0.2433(9) 0.0396(8) 0.0669(7) 0.038(3) Uiso 1 d . .
B1 B 0.2326(18) 0.1826(17) 0.0354(15) 0.042(5) Uiso 1 d . .
C10 C 0.3130(9) 0.2079(9) -0.1099(7) 0.039(4) Uiso 1 d G .
C11 C 0.2746(8) 0.3107(9) -0.1674(8) 0.045(4) Uiso 1 d G .
H11A H 0.1951(11) 0.3591(12) -0.1237(12) 0.080 Uiso 1 d G .
C12 C 0.3516(11) 0.3433(8) -0.2885(9) 0.069(5) Uiso 1 d G .
H12A H 0.3252(15) 0.4141(11) -0.3280(12) 0.080 Uiso 1 d G .
C13 C 0.4671(10) 0.2730(10) -0.3520(7) 0.063(5) Uiso 1 d G .
H13A H 0.5201(14) 0.2954(14) -0.4353(8) 0.080 Uiso 1 d G .
C14 C 0.5055(9) 0.1701(9) -0.2945(9) 0.072(5) Uiso 1 d G .
H14A H 0.5849(11) 0.1217(13) -0.3383(12) 0.080 Uiso 1 d G .
C15 C 0.4284(10) 0.1376(8) -0.1735(9) 0.053(4) Uiso 1 d G .
H15A H 0.4549(15) 0.0668(10) -0.1339(12) 0.080 Uiso 1 d G .
C40 C 0.3095(10) 0.2471(9) 0.1242(8) 0.037(4) Uiso 1 d G .
C41 C 0.3371(12) 0.1817(7) 0.2191(9) 0.061(5) Uiso 1 d G .
H41A H 0.3141(17) 0.0945(8) 0.2336(14) 0.080 Uiso 1 d G .
C42 C 0.3981(12) 0.2433(10) 0.2928(9) 0.078(6) Uiso 1 d G .
H42A H 0.4171(18) 0.1983(14) 0.3581(12) 0.080 Uiso 1 d G .
C43 C 0.4316(11) 0.3701(10) 0.2717(9) 0.071(5) Uiso 1 d G .
H43A H 0.4736(16) 0.4124(14) 0.3224(12) 0.080 Uiso 1 d G .
C44 C 0.4040(11) 0.4354(7) 0.1769(10) 0.068(5) Uiso 1 d G .
H44A H 0.4270(17) 0.5227(8) 0.1623(14) 0.080 Uiso 1 d G .
C45 C 0.3430(11) 0.3739(9) 0.1031(8) 0.051(4) Uiso 1 d G .
H45A H 0.3240(16) 0.4189(12) 0.0379(11) 0.080 Uiso 1 d G .
N5 N 0.1029(12) 0.0385(11) -0.1931(9) 0.041(3) Uiso 1 d . .
H5D H 0.1671(12) 0.0967(11) -0.1971(9) 0.080 Uiso 1 d R .
C51 C 0.1810(17) -0.0753(15) -0.2608(13) 0.061(5) Uiso 1 d . .
H51A H 0.1179(17) -0.1426(15) -0.2558(13) 0.080 Uiso 1 d R .
H51B H 0.2433(17) -0.1018(15) -0.2194(13) 0.080 Uiso 1 d R .
C52 C 0.2691(18) -0.0398(17) -0.3950(14) 0.067(5) Uiso 1 d . .
H52A H 0.3094(18) -0.1151(17) -0.4357(14) 0.080 Uiso 1 d R .
H52B H 0.3427(18) 0.0165(17) -0.3988(14) 0.080 Uiso 1 d R .
C53 C 0.1848(19) 0.0144(16) -0.4636(16) 0.072(5) Uiso 1 d . .
H53A H 0.1219(19) -0.0466(16) -0.4741(16) 0.080 Uiso 1 d R .
H53B H 0.2446(19) 0.0415(16) -0.5433(16) 0.080 Uiso 1 d R .
C54 C 0.1088(17) 0.1280(15) -0.3949(13) 0.060(5) Uiso 1 d . .
H54A H 0.0477(17) 0.1588(15) -0.4359(13) 0.080 Uiso 1 d R .
H54B H 0.1732(17) 0.1936(15) -0.3980(13) 0.080 Uiso 1 d R .
C55 C 0.0268(16) 0.0905(15) -0.2623(13) 0.050(4) Uiso 1 d . .
H55A H -0.0164(16) 0.1664(15) -0.2250(13) 0.080 Uiso 1 d R .
H55B H -0.0448(16) 0.0321(15) -0.2591(13) 0.080 Uiso 1 d R .
Cl1 Cl -0.1407(7) 0.3697(6) 0.4435(6) 0.124(2) Uiso 1 d . .
Cl2 Cl 0.0221(7) 0.5596(6) 0.2811(6) 0.118(2) Uiso 1 d . .
C1S C 0.0219(21) 0.4112(19) 0.3408(17) 0.089(6) Uiso 1 d . .
H1SA H 0.0547(21) 0.3508(19) 0.2772(17) 0.080 Uiso 1 d R .
H1SB H 0.0839(21) 0.4129(19) 0.3868(17) 0.080 Uiso 1 d R .

loop_
_atom_type_symbol
_atom_type_description
_atom_type_scat_dispersion_real
_atom_type_scat_dispersion_imag
_atom_type_scat_source
C C 0.0033 0.0016 'International Tables Vol C Tables 4.2.6.8 and 6.1.1.4'
H H 0.0000 0.0000 'International Tables Vol C Tables 4.2.6.8 and 6.1.1.4'
B B 0.0013 0.0007 'International Tables Vol C Tables 4.2.6.8 and 6.1.1.4'
N N 0.0061 0.0033 'International Tables Vol C Tables 4.2.6.8 and 6.1.1.4'
O O 0.0106 0.0060 'International Tables Vol C Tables 4.2.6.8 and 6.1.1.4'
Fe Fe 0.3463 0.8444 'International Tables Vol C Tables 4.2.6.8 and 6.1.1.4'
Cl Cl 0.1484 0.1585 'International Tables Vol C Tables 4.2.6.8 and 6.1.1.4'

loop_
_geom_angle_atom_site_label_1
_geom_angle_atom_site_label_2
_geom_angle_atom_site_label_3
_geom_angle
_geom_angle_site_symmetry_1
_geom_angle_site_symmetry_3
_geom_angle_publ_flag
N1 Fe N1 180.0 . 2 ?
N1 Fe N4 82.5(5) . 2 ?
N1 Fe N4 97.5(5) 2 2 ?
N1 Fe N4 97.5(5) . . ?
N1 Fe N4 82.5(5) 2 . ?
N4 Fe N4 180.0 2 . ?
N1 Fe N5 89.5(5) . . ?
N1 Fe N5 90.5(5) 2 . ?
N4 Fe N5 89.6(4) 2 . ?
N4 Fe N5 90.4(4) . . ?
N1 Fe N5 90.5(5) . 2 ?
N1 Fe N5 89.5(5) 2 2 ?
N4 Fe N5 90.4(4) 2 2 ?
N4 Fe N5 89.6(4) . 2 ?
N5 Fe N5 180.0 . 2 ?
C1 N1 O1 115.9(11) . . ?
C1 N1 Fe 118.0(10) . . ?
O1 N1 Fe 124.6(10) . . ?
C4 N4 O4 118.2(12) . . ?
C4 N4 Fe 116.0(9) . . ?
O4 N4 Fe 123.8(8) . . ?
N1 C1 C5 126.3(14) . . ?
N1 C1 C4 108.9(13) . 2 ?
C5 C1 C4 124.2(15) . 2 ?
N4 C4 C8 123.6(14) . . ?
N4 C4 C1 113.9(14) . 2 ?
C8 C4 C1 122.5(15) . 2 ?
N1 O1 B1 115.0(10) . . ?
N4 O4 B1 115.5(10) . . ?
O1 B1 O4 112.1(12) . . ?
O1 B1 C10 114.7(12) . . ?
O4 B1 C10 109.3(11) . . ?
O1 B1 C40 105.9(11) . . ?
O4 B1 C40 100.8(11) . . ?
C10 B1 C40 113.2(11) . . ?
C11 C10 C15 120.0 . . ?
C11 C10 B1 118.7(9) . . ?
C15 C10 B1 120.9(9) . . ?
C12 C11 C10 120.0 . . ?
C13 C12 C11 120.0 . . ?
C14 C13 C12 120.0 . . ?
C13 C14 C15 120.0 . . ?
C10 C15 C14 120.0 . . ?
C41 C40 C45 120.0 . . ?
C41 C40 B1 123.2(9) . . ?
C45 C40 B1 116.8(9) . . ?
C42 C41 C40 120.0 . . ?
C41 C42 C43 120.0 . . ?
C44 C43 C42 120.0 . . ?
C43 C44 C45 120.0 . . ?
C44 C45 C40 120.0 . . ?
C55 N5 C51 108.2(11) . . ?
C55 N5 Fe 118.7(9) . . ?
C51 N5 Fe 112.5(8) . . ?
N5 C51 C52 111.2(13) . . ?
C53 C52 C51 111.8(15) . . ?
C52 C53 C54 108.5(14) . . ?
C53 C54 C55 110.0(13) . . ?
N5 C55 C54 116.0(13) . . ?
Cl2 C1S Cl1 111.6(12) . . ?

loop_
_geom_bond_atom_site_label_1
_geom_bond_atom_site_label_2
_geom_bond_distance
_geom_bond_site_symmetry_2
_geom_bond_publ_flag
Fe N1 1.873(12) . ?
Fe N1 1.873(12) 2 ?
Fe N4 1.906(11) 2 ?
Fe N4 1.906(11) . ?
Fe N5 2.158(11) . ?
Fe N5 2.158(11) 2 ?
N1 C1 1.35(2) . ?
N1 O1 1.372(14) . ?
N4 C4 1.30(2) . ?
N4 O4 1.370(13) . ?
C1 C5 1.42(2) . ?
C1 C4 1.52(2) 2 ?
C4 C8 1.49(2) . ?
C4 C1 1.52(2) 2 ?
O1 B1 1.49(2) . ?
O4 B1 1.57(2) . ?
B1 C10 1.62(2) . ?
B1 C40 1.66(2) . ?
C10 C11 1.40 . ?
C10 C15 1.40 . ?
C11 C12 1.40 . ?
C12 C13 1.40 . ?
C13 C14 1.39 . ?
C14 C15 1.40 . ?
C40 C41 1.40 . ?
C40 C45 1.40 . ?
C41 C42 1.39 . ?
C42 C43 1.40 . ?
C43 C44 1.39 . ?
C44 C45 1.40 . ?
N5 C55 1.40(2) . ?
N5 C51 1.53(2) . ?
C51 C52 1.55(2) . ?
C52 C53 1.47(2) . ?
C53 C54 1.53(2) . ?
C54 C55 1.53(2) . ?
Cl1 C1S 1.75(2) . ?
Cl2 C1S 1.71(2) . ?
